data_4513081
loop_
_publ_author_name
'Shimazu, Matthew S.'
'Zhao, Xiang'
'Huynh, Duc Minh'
'Bu, Xianhui'

_publ_section_title
;
 Charge-Complementary-Ligands Directed Assembly of a Lithium Dimer into a
 Three-Dimensional Porous Framework
;
_journal_issue 5
_journal_name_full 'Crystal Growth &amp; Design'
_journal_page_first 2550
_journal_paper_doi 10.1021/acs.cgd.5b00358
_journal_volume 15
_journal_year 2015
_chemical_formula_moiety 'C16 H22 Li2 N4 O4'
_chemical_formula_sum 'C16 H22 Li2 N4 O4'
_chemical_formula_weight 348.26
_chemical_name_systematic
; 
 ? 
;
_space_group_IT_number 4
_symmetry_cell_setting monoclinic
_symmetry_space_group_name_Hall 'P 2yb'
_symmetry_space_group_name_H-M 'P 1 21 1'
_atom_sites_solution_hydrogens geom
_atom_sites_solution_primary direct
_atom_sites_solution_secondary difmap
_audit_creation_method SHELXL-97
_cell_angle_alpha 90.00
_cell_angle_beta 98.611(16)
_cell_angle_gamma 90.00
_cell_formula_units_Z 2
_cell_length_a 9.424(2)
_cell_length_b 10.634(2)
_cell_length_c 9.4807(18)
_cell_measurement_temperature 105(2)
_cell_volume 939.4(3)
_computing_structure_refinement 'SHELXL-97 (Sheldrick, 1997)'
_computing_structure_solution 'SHELXS-97 (Sheldrick, 1990)'
_diffrn_ambient_temperature 105(2)
_diffrn_measured_fraction_theta_full 0.953
_diffrn_measured_fraction_theta_max 0.953
_diffrn_radiation_monochromator graphite
_diffrn_radiation_source 'fine-focus sealed tube'
_diffrn_radiation_type MoK\a
_diffrn_radiation_wavelength 0.71073
_diffrn_reflns_av_R_equivalents 0.0924
_diffrn_reflns_av_sigmaI/netI 0.1759
_diffrn_reflns_limit_h_max 11
_diffrn_reflns_limit_h_min -11
_diffrn_reflns_limit_k_max 11
_diffrn_reflns_limit_k_min -12
_diffrn_reflns_limit_l_max 11
_diffrn_reflns_limit_l_min -10
_diffrn_reflns_number 3886
_diffrn_reflns_theta_full 25.04
_diffrn_reflns_theta_max 25.04
_diffrn_reflns_theta_min 2.17
_exptl_absorpt_coefficient_mu 0.087
_exptl_absorpt_correction_T_max 0.7452
_exptl_absorpt_correction_T_min 0.4497
_exptl_absorpt_correction_type multi-scan
_exptl_absorpt_process_details SADABS-2014/4
_exptl_crystal_colour colorless
_exptl_crystal_density_diffrn 1.231
_exptl_crystal_density_method 'not measured'
_exptl_crystal_description plate
_exptl_crystal_F_000 368
_exptl_crystal_size_max 0.075
_exptl_crystal_size_mid 0.073
_exptl_crystal_size_min 0.071
_refine_diff_density_max 0.245
_refine_diff_density_min -0.203
_refine_diff_density_rms 0.057
_refine_ls_abs_structure_details 'Flack H D (1983), Acta Cryst. A39, 876-881'
_refine_ls_abs_structure_Flack -2(3)
_refine_ls_extinction_method none
_refine_ls_goodness_of_fit_ref 0.962
_refine_ls_hydrogen_treatment constr
_refine_ls_matrix_type full
_refine_ls_number_parameters 235
_refine_ls_number_reflns 2788
_refine_ls_number_restraints 1
_refine_ls_restrained_S_all 0.962
_refine_ls_R_factor_all 0.1795
_refine_ls_R_factor_gt 0.0733
_refine_ls_shift/su_max 0.000
_refine_ls_shift/su_mean 0.000
_refine_ls_structure_factor_coef Fsqd
_refine_ls_weighting_details 'calc w=1/[\s^2^(Fo^2^)+(0.0603P)^2^+0.0000P] where P=(Fo^2^+2Fc^2^)/3'
_refine_ls_weighting_scheme calc
_refine_ls_wR_factor_gt 0.1364
_refine_ls_wR_factor_ref 0.1762
_reflns_number_gt 1339
_reflns_number_total 2788
_reflns_threshold_expression >2sigma(I)
_cod_data_source_file cg5b00358_si_002.cif
_cod_data_source_block CPM-41
_cod_depositor_comments
;
The following automatic conversions were performed:

'_symmetry_cell_setting' value 'Monoclinic' changed to 'monoclinic'
according to
/usr/data/users/saulius/crontab/automatic-downloads/current/ACS/lib/dictionaries/cif_core.dic
dictionary named 'cif_core.dic' version 2.4.2 from 2011-04-26.

Automatic conversion script
Id: cif_fix_values 3271 2015-04-21 07:52:19Z andrius 
;
_cod_original_sg_symbol_H-M P2(1)
_cod_database_code 4513081

loop_
_symmetry_equiv_pos_as_xyz
'x, y, z'
'-x, y+1/2, -z'

loop_
_atom_site_label
_atom_site_type_symbol
_atom_site_fract_x
_atom_site_fract_y
_atom_site_fract_z
_atom_site_U_iso_or_equiv
_atom_site_adp_type
_atom_site_occupancy
_atom_site_symmetry_multiplicity
_atom_site_calc_flag
_atom_site_refinement_flags
O1 O 0.1639(5) 0.6677(5) 0.2258(5) 0.0369(13) Uani 1 1 d .
N2 N 0.5079(6) 1.1381(6) 0.6225(6) 0.0366(16) Uani 1 1 d .
O3 O -0.0499(5) 0.8476(5) 0.4141(5) 0.0454(15) Uani 1 1 d .
O2 O 0.2713(5) 0.8932(5) 0.3355(5) 0.0396(14) Uani 1 1 d .
N1 N 0.0160(6) 0.4140(6) -0.0974(6) 0.0377(16) Uani 1 1 d .
N4 N 0.5197(6) 0.7637(6) -0.1200(6) 0.0369(16) Uani 1 1 d .
C5 C -0.0259(8) 0.5454(8) 0.0998(7) 0.040(2) Uani 1 1 d .
H5A H -0.0915 0.5750 0.1562 0.048 Uiso 1 1 calc R
C7 C 0.4933(8) 0.9828(7) 0.4378(7) 0.0364(19) Uani 1 1 d .
H7A H 0.5432 0.9363 0.3781 0.044 Uiso 1 1 calc R
N3 N -0.0001(6) 0.7544(6) 0.6334(6) 0.0385(16) Uani 1 1 d .
C10 C 0.2813(7) 1.0482(8) 0.5184(7) 0.038(2) Uani 1 1 d .
H10A H 0.1825 1.0469 0.5178 0.046 Uiso 1 1 calc R
C2 C 0.2087(8) 0.5300(8) 0.0390(7) 0.038(2) Uani 1 1 d .
H2B H 0.3063 0.5483 0.0533 0.046 Uiso 1 1 calc R
C1 C 0.1213(9) 0.5855(7) 0.1280(7) 0.040(2) Uani 1 1 d .
O4 O 0.4298(6) 0.7945(6) 0.0851(6) 0.0612(18) Uani 1 1 d .
C6 C 0.3418(8) 0.9699(8) 0.4247(7) 0.0354(19) Uani 1 1 d .
C9 C 0.3658(8) 1.1279(7) 0.6122(7) 0.037(2) Uani 1 1 d .
H9A H 0.3198 1.1777 0.6721 0.045 Uiso 1 1 calc R
C8 C 0.5681(8) 1.0627(7) 0.5367(7) 0.036(2) Uani 1 1 d .
H8A H 0.6676 1.0638 0.5439 0.043 Uiso 1 1 calc R
C4 C -0.0698(8) 0.4643(8) -0.0091(7) 0.041(2) Uani 1 1 d .
H4A H -0.1661 0.4415 -0.0241 0.049 Uiso 1 1 calc R
C14 C 0.4393(8) 0.8195(8) -0.0377(8) 0.047(2) Uani 1 1 d .
H14A H 0.3831 0.8859 -0.0782 0.057 Uiso 1 1 calc R
C15 C 0.5346(8) 0.8098(8) -0.2612(7) 0.049(2) Uani 1 1 d .
H15A H 0.4667 0.8762 -0.2872 0.073 Uiso 1 1 calc R
H15B H 0.5167 0.7425 -0.3289 0.073 Uiso 1 1 calc R
H15C H 0.6301 0.8413 -0.2607 0.073 Uiso 1 1 calc R
C11 C -0.0723(7) 0.8285(8) 0.5356(8) 0.041(2) Uani 1 1 d .
H11A H -0.1497 0.8713 0.5630 0.049 Uiso 1 1 calc R
C3 C 0.1551(8) 0.4491(8) -0.0691(7) 0.043(2) Uani 1 1 d .
H3A H 0.2184 0.4166 -0.1262 0.052 Uiso 1 1 calc R
C16 C 0.6162(8) 0.6607(9) -0.0616(8) 0.054(2) Uani 1 1 d .
H16A H 0.5966 0.6388 0.0319 0.081 Uiso 1 1 calc R
H16B H 0.7141 0.6876 -0.0555 0.081 Uiso 1 1 calc R
H16C H 0.6004 0.5887 -0.1230 0.081 Uiso 1 1 calc R
C12 C 0.1222(8) 0.6829(8) 0.5948(8) 0.052(2) Uani 1 1 d .
H12A H 0.1413 0.7097 0.5028 0.078 Uiso 1 1 calc R
H12B H 0.0996 0.5948 0.5917 0.078 Uiso 1 1 calc R
H12C H 0.2053 0.6975 0.6646 0.078 Uiso 1 1 calc R
C13 C -0.0444(8) 0.7293(8) 0.7702(7) 0.049(2) Uani 1 1 d .
H13A H -0.1236 0.7830 0.7824 0.074 Uiso 1 1 calc R
H13B H 0.0342 0.7453 0.8448 0.074 Uiso 1 1 calc R
H13C H -0.0734 0.6430 0.7741 0.074 Uiso 1 1 calc R
Li2 Li 0.0814(12) 0.8241(12) 0.2770(11) 0.037(3) Uani 1 1 d .
Li1 Li 0.3509(12) 0.7516(15) 0.2522(12) 0.043(3) Uani 1 1 d .

loop_
_atom_site_aniso_label
_atom_site_aniso_U_11
_atom_site_aniso_U_22
_atom_site_aniso_U_33
_atom_site_aniso_U_23
_atom_site_aniso_U_13
_atom_site_aniso_U_12
O1 0.038(3) 0.024(3) 0.045(3) -0.003(3) -0.006(2) 0.001(2)
N2 0.039(4) 0.023(4) 0.046(4) 0.000(3) 0.001(3) 0.003(3)
O3 0.049(3) 0.041(4) 0.046(3) 0.004(3) 0.007(3) 0.009(3)
O2 0.041(3) 0.027(4) 0.046(3) -0.005(3) -0.011(2) -0.002(3)
N1 0.034(4) 0.021(4) 0.056(4) 0.002(3) -0.002(3) 0.001(3)
N4 0.028(3) 0.033(5) 0.047(4) 0.012(3) -0.003(3) -0.001(3)
C5 0.045(5) 0.034(6) 0.038(4) -0.005(4) -0.001(4) 0.006(4)
C7 0.042(5) 0.025(5) 0.043(4) 0.005(4) 0.007(4) 0.004(4)
N3 0.048(4) 0.028(5) 0.040(3) -0.001(3) 0.007(3) 0.003(3)
C10 0.026(4) 0.044(6) 0.042(4) -0.003(4) -0.004(3) -0.001(4)
C2 0.028(5) 0.037(6) 0.048(5) 0.003(4) 0.000(4) -0.001(4)
C1 0.057(5) 0.024(6) 0.034(4) 0.007(4) -0.004(4) 0.005(4)
O4 0.075(4) 0.056(5) 0.056(4) -0.001(3) 0.021(3) -0.007(3)
C6 0.034(5) 0.034(5) 0.034(4) 0.008(4) -0.008(3) -0.002(4)
C9 0.033(5) 0.025(5) 0.051(5) -0.004(4) -0.001(4) -0.003(4)
C8 0.030(4) 0.028(6) 0.047(5) 0.006(4) -0.002(4) -0.009(4)
C4 0.032(4) 0.038(6) 0.052(5) -0.001(5) 0.002(4) -0.002(4)
C14 0.051(5) 0.037(6) 0.056(6) -0.007(5) 0.016(5) 0.006(4)
C15 0.043(5) 0.046(6) 0.056(5) 0.007(4) 0.002(4) 0.003(4)
C11 0.031(5) 0.037(6) 0.054(5) -0.002(4) 0.003(4) 0.004(4)
C3 0.034(5) 0.052(7) 0.042(5) -0.006(4) 0.001(4) 0.006(4)
C16 0.066(6) 0.038(6) 0.058(5) 0.018(5) 0.008(4) 0.014(5)
C12 0.047(5) 0.044(7) 0.067(6) 0.002(5) 0.011(4) 0.014(4)
C13 0.058(5) 0.040(6) 0.052(5) 0.011(4) 0.015(4) 0.012(4)
Li2 0.046(8) 0.019(8) 0.044(7) 0.005(6) 0.006(6) -0.003(6)
Li1 0.028(7) 0.049(10) 0.048(7) 0.006(7) -0.013(5) -0.001(6)

loop_
_atom_type_symbol
_atom_type_description
_atom_type_scat_dispersion_real
_atom_type_scat_dispersion_imag
_atom_type_scat_source
C C 0.0033 0.0016 'International Tables Vol C Tables 4.2.6.8 and 6.1.1.4'
H H 0.0000 0.0000 'International Tables Vol C Tables 4.2.6.8 and 6.1.1.4'
Li Li -0.0003 0.0001 'International Tables Vol C Tables 4.2.6.8 and 6.1.1.4'
N N 0.0061 0.0033 'International Tables Vol C Tables 4.2.6.8 and 6.1.1.4'
O O 0.0106 0.0060 'International Tables Vol C Tables 4.2.6.8 and 6.1.1.4'

loop_
_geom_angle_atom_site_label_1
_geom_angle_atom_site_label_2
_geom_angle_atom_site_label_3
_geom_angle
_geom_angle_site_symmetry_1
_geom_angle_site_symmetry_3
C1 O1 Li2 132.1(6) . .
C1 O1 Li1 125.2(6) . .
Li2 O1 Li1 87.9(6) . .
C8 N2 C9 115.0(6) . .
C8 N2 Li1 114.4(6) . 2_656
C9 N2 Li1 130.6(6) . 2_656
C11 O3 Li2 146.1(6) . .
C6 O2 Li1 125.3(6) . .
C6 O2 Li2 142.5(6) . .
Li1 O2 Li2 89.2(6) . .
C3 N1 C4 114.8(6) . .
C3 N1 Li2 126.5(6) . 2_545
C4 N1 Li2 117.6(6) . 2_545
C14 N4 C15 122.8(7) . .
C14 N4 C16 119.4(6) . .
C15 N4 C16 117.2(6) . .
C4 C5 C1 120.3(7) . .
C8 C7 C6 121.6(7) . .
C11 N3 C13 123.4(6) . .
C11 N3 C12 118.2(6) . .
C13 N3 C12 118.1(6) . .
C9 C10 C6 121.3(7) . .
C3 C2 C1 122.0(7) . .
O1 C1 C2 124.8(7) . .
O1 C1 C5 121.4(7) . .
C2 C1 C5 113.7(7) . .
C14 O4 Li1 161.4(6) . .
O2 C6 C10 125.1(7) . .
O2 C6 C7 122.1(7) . .
C10 C6 C7 112.7(6) . .
N2 C9 C10 124.8(7) . .
N2 C8 C7 124.5(7) . .
N1 C4 C5 125.2(7) . .
O4 C14 N4 127.4(8) . .
O3 C11 N3 128.1(7) . .
N1 C3 C2 124.0(7) . .
O1 Li2 O2 90.6(5) . .
O1 Li2 O3 127.0(7) . .
O2 Li2 O3 114.4(6) . .
O1 Li2 N1 109.9(6) . 2
O2 Li2 N1 109.9(6) . 2
O3 Li2 N1 104.2(6) . 2
O1 Li2 Li1 46.5(4) . .
O2 Li2 Li1 44.9(4) . .
O3 Li2 Li1 143.0(6) . .
N1 Li2 Li1 111.8(5) 2 .
O4 Li1 O2 112.5(8) . .
O4 Li1 O1 117.3(6) . .
O2 Li1 O1 90.6(5) . .
O4 Li1 N2 108.9(6) . 2_646
O2 Li1 N2 119.3(6) . 2_646
O1 Li1 N2 107.5(7) . 2_646
O4 Li1 Li2 119.6(6) . .
O2 Li1 Li2 45.9(4) . .
O1 Li1 Li2 45.6(4) . .
N2 Li1 Li2 131.2(6) 2_646 .

loop_
_geom_bond_atom_site_label_1
_geom_bond_atom_site_label_2
_geom_bond_distance
_geom_bond_site_symmetry_2
O1 C1 1.293(8) .
O1 Li2 1.928(14) .
O1 Li1 1.958(13) .
N2 C8 1.328(9) .
N2 C9 1.332(8) .
N2 Li1 2.041(14) 2_656
O3 C11 1.218(8) .
O3 Li2 1.940(13) .
O2 C6 1.286(9) .
O2 Li1 1.906(15) .
O2 Li2 1.938(12) .
N1 C3 1.350(8) .
N1 C4 1.357(8) .
N1 Li2 2.047(12) 2_545
N4 C14 1.308(9) .
N4 C15 1.451(8) .
N4 C16 1.478(10) .
C5 C4 1.361(10) .
C5 C1 1.438(10) .
C7 C8 1.378(10) .
C7 C6 1.422(9) .
N3 C11 1.325(9) .
N3 C13 1.445(8) .
N3 C12 1.472(9) .
C10 C9 1.389(10) .
C10 C6 1.399(10) .
C2 C3 1.375(10) .
C2 C1 1.396(10) .
O4 C14 1.211(8) .
O4 Li1 1.903(13) .
Li2 N1 2.047(12) 2
Li2 Li1 2.698(17) .
Li1 N2 2.041(14) 2_646
